data_9000859
loop_
_publ_author_name
'Harlow, G. E.'

_publ_section_title
;
 The anorthoclase structures: The effects of temperature and composition
 Kakanui, Or = 13.8, T = 23 deg C
 feldspar
;
_journal_name_full 'American Mineralogist'
_journal_page_first 975
_journal_page_last 996
_journal_volume 67
_journal_year 1982
_chemical_compound_source 'Kakanui, New Zealand'
_chemical_formula_sum 'Al K0.15 Na0.85 O8 Si3'
_chemical_name_mineral Anorthoclase
_space_group_IT_number 2
_symmetry_space_group_name_Hall '-P 1 (1/2*x+1/2*y,1/2*x-1/2*y,-z)'
_symmetry_space_group_name_H-M 'C -1'
_cell_angle_alpha 92.754
_cell_angle_beta 116.357
_cell_angle_gamma 90.239
_cell_length_a 8.2168
_cell_length_b 12.9166
_cell_length_c 7.1270
_cell_formula_units_Z 4
_cell_volume 676.721
_database_code_amcsd 0000878
_diffrn_ambient_temperature 296.15
_exptl_crystal_density_diffrn 2.597
_cod_original_formula_sum '(Al Si3) (Na.85 K.15) O8'
_cod_database_code 9000859

loop_
_space_group_symop_operation_xyz
x,y,z
1/2+x,1/2+y,z
-x,-y,-z
1/2-x,1/2-y,-z

loop_
_atom_site_aniso_label
_atom_site_aniso_U_11
_atom_site_aniso_U_22
_atom_site_aniso_U_33
_atom_site_aniso_U_12
_atom_site_aniso_U_13
_atom_site_aniso_U_23
Al1 0.01290 0.01601 0.01504 -0.00240 0.00689 -0.00167
Si1 0.01290 0.01601 0.01504 -0.00240 0.00689 -0.00167
Al2 0.01207 0.01517 0.01401 0.00144 0.00642 -0.00083
Si2 0.01207 0.01517 0.01401 0.00144 0.00642 -0.00083
Al3 0.01207 0.01180 0.01689 -0.00096 0.00594 -0.00083
Si3 0.01207 0.01180 0.01689 -0.00096 0.00594 -0.00083
Al4 0.01235 0.01264 0.01710 0.00000 0.00666 -0.00083
Si4 0.01235 0.01264 0.01710 0.00000 0.00666 -0.00083
Na -0.00439 0.09690 0.04675 0.00240 -0.00499 -0.05999
K -0.00439 0.09690 0.04675 0.00240 -0.00499 -0.05999
O1 0.03101 0.02781 0.02410 0.00000 0.01498 -0.00125
O2 0.02058 0.01938 0.02430 -0.00144 0.00808 0.00167
O3 0.02470 0.03033 0.03378 -0.00481 0.01759 -0.00167
O4 0.02223 0.03792 0.03481 0.00289 0.01712 -0.00417
O5 0.02113 0.02022 0.03254 -0.00289 0.01189 -0.00375
O6 0.02113 0.02275 0.02204 0.00289 0.00499 0.00125
O7 0.02195 0.02443 0.02101 0.00192 0.00475 0.00167
O8 0.02085 0.02865 0.02245 -0.00192 0.00262 0.00625

loop_
_atom_site_label
_atom_site_fract_x
_atom_site_fract_y
_atom_site_fract_z
_atom_site_occupancy
Al1 0.00870 0.16860 0.21680 0.25000
Si1 0.00870 0.16860 0.21680 0.75000
Al2 0.00540 0.81530 0.22750 0.25000
Si2 0.00540 0.81530 0.22750 0.75000
Al3 0.69230 0.10990 0.32560 0.25000
Si3 0.69230 0.10990 0.32560 0.75000
Al4 0.68860 0.87890 0.35140 0.25000
Si4 0.68860 0.87890 0.35140 0.75000
Na 0.27430 0.00510 0.13500 0.85000
K 0.27430 0.00510 0.13500 0.15000
O1 0.00450 0.13690 0.98810 1.00000
O2 0.59690 0.99250 0.28180 1.00000
O3 0.82200 0.11450 0.20510 1.00000
O4 0.82030 0.84990 0.24220 1.00000
O5 0.01880 0.29400 0.27240 1.00000
O6 0.02250 0.68820 0.22670 1.00000
O7 0.19320 0.11460 0.39110 1.00000
O8 0.18820 0.86850 0.42320 1.00000

loop_
_cod_related_entry_id
_cod_related_entry_database
_cod_related_entry_code
1 AMCSD 0000878
